data_7211106
loop_
_publ_author_name
'Ponomarova, Vira V.'
'Komarchuk, Vasiliy V.'
'Boldog, Ishtvan'
'Krautscheid, Harald'
'Domasevitch, Konstantin V.'

_publ_section_title
;
 Modular construction of 3D coordination frameworks incorporating
 SiF62&#x2212; links: Accessing the significance of [M(pyrazole)4{SiF6}]
 synthon
;
_journal_issue 41
_journal_name_full CrystEngComm
_journal_page_first 8280
_journal_paper_doi 10.1039/c3ce41238e
_journal_volume 15
_journal_year 2013
_chemical_formula_moiety 'C22 H28 Cd N10 S2, 0.66(C H2 Cl2)'
_chemical_formula_sum 'C22.667 H29.333 Cd Cl1.333 N10 S2'
_chemical_formula_weight 665.68
_chemical_name_systematic
;
bis-Thiocyanato-bis(3,3',5,5'-Tetramethyl-4,4'-bipyrazole)cadmium(II),
solvate with 0.66 Dichloromethane
;
_space_group_IT_number 148
_space_group_name_Hall '-R 3'
_symmetry_cell_setting trigonal
_symmetry_Int_Tables_number 148
_symmetry_space_group_name_Hall '-R 3'
_symmetry_space_group_name_H-M 'R -3 :H'
_atom_sites_solution_hydrogens geom
_atom_sites_solution_primary direct
_atom_sites_solution_secondary difmap
_audit_creation_method SHELXL-97
_cell_angle_alpha 90.00
_cell_angle_beta 90.00
_cell_angle_gamma 120.00
_cell_formula_units_Z 9
_cell_length_a 25.791(2)
_cell_length_b 25.791(2)
_cell_length_c 11.1284(13)
_cell_measurement_reflns_used 13066
_cell_measurement_temperature 213(2)
_cell_measurement_theta_max 27.86
_cell_measurement_theta_min 2.04
_cell_volume 6410.6(10)
_computing_cell_refinement 'SAINT-NT (Bruker, 1999)'
_computing_data_collection 'SMART-NT (Bruker, 1998)'
_computing_data_reduction 'SAINT-NT (Bruker, 1999)'
_computing_molecular_graphics 'Diamond 2.1e (Brandenburg, 1999)'
_computing_publication_material 'WinGX 1.700.00 (Farrugia, 1999)'
_computing_structure_refinement 'SHELXL-97 (Sheldrick, 1997)'
_computing_structure_solution 'SHELXS-97 (Sheldrick, 1997)'
_diffrn_ambient_temperature 213(2)
_diffrn_measured_fraction_theta_full 0.981
_diffrn_measured_fraction_theta_max 0.981
_diffrn_measurement_device_type 'Siemens SMART CCD area-detector diffractometer'
_diffrn_measurement_method '\w scans'
_diffrn_radiation_monochromator graphite
_diffrn_radiation_source 'fine-focus sealed tube'
_diffrn_radiation_type MoK\a
_diffrn_radiation_wavelength 0.71073
_diffrn_reflns_av_R_equivalents 0.0266
_diffrn_reflns_av_sigmaI/netI 0.0208
_diffrn_reflns_limit_h_max 33
_diffrn_reflns_limit_h_min -33
_diffrn_reflns_limit_k_max 33
_diffrn_reflns_limit_k_min -25
_diffrn_reflns_limit_l_max 14
_diffrn_reflns_limit_l_min -14
_diffrn_reflns_number 13066
_diffrn_reflns_theta_full 27.86
_diffrn_reflns_theta_max 27.86
_diffrn_reflns_theta_min 2.04
_diffrn_standards_decay_% 0
_exptl_absorpt_coefficient_mu 1.070
_exptl_absorpt_correction_T_max 0.8144
_exptl_absorpt_correction_T_min 0.7537
_exptl_absorpt_correction_type empirical
_exptl_absorpt_process_details 'SADABS (Sheldrick, 1996)'
_exptl_crystal_colour colorless
_exptl_crystal_density_diffrn 1.552
_exptl_crystal_density_method 'not measured'
_exptl_crystal_description prism
_exptl_crystal_F_000 3042
_exptl_crystal_size_max 0.28
_exptl_crystal_size_mid 0.22
_exptl_crystal_size_min 0.20
_refine_diff_density_max 0.581
_refine_diff_density_min -1.872
_refine_diff_density_rms 0.077
_refine_ls_extinction_method none
_refine_ls_goodness_of_fit_ref 1.136
_refine_ls_hydrogen_treatment constr
_refine_ls_matrix_type full
_refine_ls_number_parameters 213
_refine_ls_number_reflns 3332
_refine_ls_number_restraints 11
_refine_ls_restrained_S_all 1.143
_refine_ls_R_factor_all 0.0404
_refine_ls_R_factor_gt 0.0353
_refine_ls_shift/su_max 0.000
_refine_ls_shift/su_mean 0.000
_refine_ls_structure_factor_coef Fsqd
_refine_ls_weighting_details 'calc w=1/[\s^2^(Fo^2^)+(0.0369P)^2^+17.7892P] where P=(Fo^2^+2Fc^2^)/3'
_refine_ls_weighting_scheme calc
_refine_ls_wR_factor_gt 0.0786
_refine_ls_wR_factor_ref 0.0807
_reflns_number_gt 3076
_reflns_number_total 3332
_reflns_threshold_expression >2sigma(I)
_cod_data_source_file c3ce41238e.txt
_cod_data_source_block (1)
_cod_depositor_comments
;
The following automatic conversions were performed:

data name '_iucr_refine_instruction_details' was replaced with
'_iucr_refine_instructions_details' as specified in the replacement
file 'data/replacement-values/replacement_tags.lst'.

Automatic conversion script
Id: cif_correct_tags 9268 2022-04-12 08:56:07Z antanas 
;
_cod_original_cell_volume 6410.5(11)
_cod_original_sg_symbol_H-M 'R -3'
_cod_database_code 7211106

loop_
_symmetry_equiv_pos_as_xyz
'x, y, z'
'-y, x-y, z'
'-x+y, -x, z'
'x+2/3, y+1/3, z+1/3'
'-y+2/3, x-y+1/3, z+1/3'
'-x+y+2/3, -x+1/3, z+1/3'
'x+1/3, y+2/3, z+2/3'
'-y+1/3, x-y+2/3, z+2/3'
'-x+y+1/3, -x+2/3, z+2/3'
'-x, -y, -z'
'y, -x+y, -z'
'x-y, x, -z'
'-x+2/3, -y+1/3, -z+1/3'
'y+2/3, -x+y+1/3, -z+1/3'
'x-y+2/3, x+1/3, -z+1/3'
'-x+1/3, -y+2/3, -z+2/3'
'y+1/3, -x+y+2/3, -z+2/3'
'x-y+1/3, x+2/3, -z+2/3'

loop_
_atom_site_label
_atom_site_type_symbol
_atom_site_fract_x
_atom_site_fract_y
_atom_site_fract_z
_atom_site_U_iso_or_equiv
_atom_site_adp_type
_atom_site_occupancy
_atom_site_symmetry_multiplicity
_atom_site_calc_flag
_atom_site_refinement_flags
_atom_site_disorder_assembly
_atom_site_disorder_group
Cd1 Cd 0.5000 0.0000 0.0000 0.01960(9) Uani 1 2 d S . .
S1 S 0.67350(3) 0.19479(3) -0.12476(7) 0.03399(17) Uani 1 1 d . . .
N1 N 0.45582(10) 0.05783(9) 0.09100(18) 0.0234(4) Uani 1 1 d . . .
N2 N 0.47293(10) 0.11477(9) 0.05646(18) 0.0245(4) Uani 1 1 d . . .
H2 H 0.4958 0.1323 -0.0052 0.037 Uiso 1 1 calc R . .
N3 N 0.35213(9) 0.13718(9) 0.47586(18) 0.0232(4) Uani 1 1 d . . .
N4 N 0.30451(10) 0.08907(10) 0.42472(19) 0.0249(4) Uani 1 1 d . . .
H4 H 0.2682 0.0726 0.4528 0.030 Uiso 1 1 calc R . .
N5 N 0.56540(10) 0.09032(10) -0.07788(19) 0.0270(5) Uani 1 1 d . . .
C2 C 0.42205(11) 0.04885(11) 0.1890(2) 0.0235(5) Uani 1 1 d . . .
C3 C 0.41715(11) 0.09988(11) 0.2154(2) 0.0217(5) Uani 1 1 d . . .
C4 C 0.45059(12) 0.14130(11) 0.1280(2) 0.0244(5) Uani 1 1 d . . .
C5 C 0.46083(16) 0.20232(13) 0.1036(3) 0.0399(7) Uani 1 1 d . . .
H5A H 0.4972 0.2317 0.1435 0.060 Uiso 1 1 calc R . .
H5B H 0.4272 0.2055 0.1336 0.060 Uiso 1 1 calc R . .
H5C H 0.4648 0.2097 0.0177 0.060 Uiso 1 1 calc R . .
C1 C 0.39638(15) -0.00864(13) 0.2566(3) 0.0364(7) Uani 1 1 d . . .
H1A H 0.3685 -0.0412 0.2055 0.055 Uiso 1 1 calc R . .
H1B H 0.3755 -0.0064 0.3272 0.055 Uiso 1 1 calc R . .
H1C H 0.4284 -0.0158 0.2811 0.055 Uiso 1 1 calc R . .
C9 C 0.31964(12) 0.06970(11) 0.3260(2) 0.0252(5) Uani 1 1 d . . .
C8 C 0.38071(11) 0.10612(11) 0.3107(2) 0.0224(5) Uani 1 1 d . . .
C7 C 0.39900(12) 0.14816(11) 0.4063(2) 0.0235(5) Uani 1 1 d . . .
C6 C 0.46030(12) 0.19836(13) 0.4321(3) 0.0329(6) Uani 1 1 d . . .
H6A H 0.4634 0.2358 0.4067 0.049 Uiso 1 1 calc R . .
H6B H 0.4894 0.1921 0.3886 0.049 Uiso 1 1 calc R . .
H6C H 0.4681 0.1999 0.5176 0.049 Uiso 1 1 calc R . .
C10 C 0.27426(13) 0.01860(14) 0.2537(3) 0.0394(7) Uani 1 1 d . . .
H10A H 0.2611 -0.0184 0.2976 0.059 Uiso 1 1 calc R . .
H10B H 0.2919 0.0168 0.1779 0.059 Uiso 1 1 calc R . .
H10C H 0.2403 0.0241 0.2385 0.059 Uiso 1 1 calc R . .
C11 C 0.61063(11) 0.13373(11) -0.0969(2) 0.0230(5) Uani 1 1 d . . .
C12A C 0.6266(10) 0.2946(15) 0.0545(16) 0.068(8) Uiso 0.1667 1 d PD A -1
Cl1A Cl 0.6967(9) 0.3572(11) 0.0232(13) 0.159(6) Uani 0.1667 1 d PD A -1
Cl2A Cl 0.6188(7) 0.2814(6) 0.2093(16) 0.192(9) Uani 0.1667 1 d PD A -1
C12B C 0.6667(3) 0.3333(3) 0.068(2) 0.11(2) Uiso 0.25 3 d SPD B -2
Cl1B Cl 0.6136(5) 0.2624(2) 0.124(2) 0.118(6) Uani 0.1667 1 d PD B -2
C12C C 0.622(2) 0.3096(13) 0.211(2) 0.049(10) Uiso 0.0833 1 d PD C -3
Cl1C Cl 0.6321(7) 0.2598(2) 0.1198(18) 0.147(9) Uani 0.1667 1 d PD C -3

loop_
_atom_site_aniso_label
_atom_site_aniso_U_11
_atom_site_aniso_U_22
_atom_site_aniso_U_33
_atom_site_aniso_U_23
_atom_site_aniso_U_13
_atom_site_aniso_U_12
Cd1 0.01864(13) 0.02131(13) 0.01684(13) 0.00067(9) -0.00174(8) 0.00849(10)
S1 0.0241(3) 0.0293(3) 0.0372(4) -0.0011(3) 0.0021(3) 0.0048(3)
N1 0.0254(10) 0.0254(11) 0.0213(10) 0.0030(8) 0.0040(8) 0.0143(9)
N2 0.0271(11) 0.0253(11) 0.0214(10) 0.0041(8) 0.0070(8) 0.0135(9)
N3 0.0248(10) 0.0239(10) 0.0210(10) -0.0026(8) 0.0013(8) 0.0123(9)
N4 0.0227(10) 0.0278(11) 0.0229(10) -0.0039(8) 0.0021(8) 0.0117(9)
N5 0.0270(11) 0.0271(11) 0.0259(10) 0.0003(9) 0.0024(9) 0.0127(10)
C2 0.0250(12) 0.0259(12) 0.0203(11) -0.0002(9) 0.0030(9) 0.0132(10)
C3 0.0238(12) 0.0247(12) 0.0177(10) -0.0006(9) 0.0002(9) 0.0128(10)
C4 0.0276(13) 0.0267(12) 0.0207(11) 0.0006(9) 0.0016(9) 0.0148(11)
C5 0.058(2) 0.0303(15) 0.0347(15) 0.0060(12) 0.0096(14) 0.0249(15)
C1 0.0502(18) 0.0312(14) 0.0329(14) 0.0081(11) 0.0168(13) 0.0243(14)
C9 0.0284(13) 0.0263(13) 0.0208(11) -0.0022(9) 0.0025(10) 0.0136(11)
C8 0.0271(12) 0.0221(11) 0.0198(11) 0.0001(9) 0.0011(9) 0.0137(10)
C7 0.0275(12) 0.0245(12) 0.0207(11) 0.0008(9) 0.0023(9) 0.0146(11)
C6 0.0280(14) 0.0328(14) 0.0307(13) -0.0071(11) 0.0013(11) 0.0099(12)
C10 0.0289(14) 0.0405(16) 0.0378(15) -0.0150(13) 0.0040(12) 0.0092(13)
C11 0.0238(12) 0.0261(12) 0.0212(11) -0.0017(9) -0.0021(9) 0.0139(11)
Cl1A 0.160(18) 0.15(2) 0.175(13) 0.043(12) 0.043(12) 0.084(12)
Cl2A 0.145(13) 0.058(7) 0.33(3) -0.018(11) -0.014(15) 0.019(8)
Cl1B 0.103(8) 0.044(5) 0.212(17) -0.032(7) -0.008(10) 0.040(5)
Cl1C 0.208(19) 0.170(16) 0.147(12) 0.049(11) 0.078(12) 0.158(15)

loop_
_atom_type_symbol
_atom_type_description
_atom_type_scat_dispersion_real
_atom_type_scat_dispersion_imag
_atom_type_scat_source
C C 0.0033 0.0016 'International Tables Vol C Tables 4.2.6.8 and 6.1.1.4'
H H 0.0000 0.0000 'International Tables Vol C Tables 4.2.6.8 and 6.1.1.4'
N N 0.0061 0.0033 'International Tables Vol C Tables 4.2.6.8 and 6.1.1.4'
Cd Cd -0.8075 1.2024 'International Tables Vol C Tables 4.2.6.8 and 6.1.1.4'
S S 0.1246 0.1234 'International Tables Vol C Tables 4.2.6.8 and 6.1.1.4'
Cl Cl 0.1484 0.1585 'International Tables Vol C Tables 4.2.6.8 and 6.1.1.4'

loop_
_geom_angle_atom_site_label_1
_geom_angle_atom_site_label_2
_geom_angle_atom_site_label_3
_geom_angle
_geom_angle_site_symmetry_1
_geom_angle_site_symmetry_3
N5 Cd1 N5 180.0(2) . 10_655
N5 Cd1 N3 84.99(8) . 6_554
N5 Cd1 N3 95.01(8) 10_655 6_554
N5 Cd1 N3 95.01(8) . 18_545
N5 Cd1 N3 84.99(8) 10_655 18_545
N3 Cd1 N3 180.00(11) 6_554 18_545
N5 Cd1 N1 82.42(7) . .
N5 Cd1 N1 97.58(7) 10_655 .
N3 Cd1 N1 97.72(7) 6_554 .
N3 Cd1 N1 82.28(7) 18_545 .
N5 Cd1 N1 97.58(7) . 10_655
N5 Cd1 N1 82.42(7) 10_655 10_655
N3 Cd1 N1 82.28(7) 6_554 10_655
N3 Cd1 N1 97.72(7) 18_545 10_655
N1 Cd1 N1 180.00(7) . 10_655
C2 N1 N2 104.38(19) . .
C2 N1 Cd1 132.57(16) . .
N2 N1 Cd1 122.08(14) . .
C4 N2 N1 112.9(2) . .
C7 N3 N4 105.00(19) . .
C7 N3 Cd1 138.74(17) . 8_545
N4 N3 Cd1 115.40(15) . 8_545
C9 N4 N3 112.6(2) . .
C11 N5 Cd1 159.3(2) . .
N1 C2 C3 111.1(2) . .
N1 C2 C1 120.6(2) . .
C3 C2 C1 128.2(2) . .
C4 C3 C2 105.1(2) . .
C4 C3 C8 127.3(2) . .
C2 C3 C8 127.4(2) . .
N2 C4 C3 106.4(2) . .
N2 C4 C5 122.3(2) . .
C3 C4 C5 131.3(2) . .
N4 C9 C8 107.0(2) . .
N4 C9 C10 121.7(2) . .
C8 C9 C10 131.2(2) . .
C9 C8 C7 104.9(2) . .
C9 C8 C3 125.8(2) . .
C7 C8 C3 129.3(2) . .
N3 C7 C8 110.5(2) . .
N3 C7 C6 121.8(2) . .
C8 C7 C6 127.7(2) . .
N5 C11 S1 179.3(3) . .
Cl2A C12A Cl1A 109.9(7) . .

loop_
_geom_bond_atom_site_label_1
_geom_bond_atom_site_label_2
_geom_bond_distance
_geom_bond_site_symmetry_2
Cd1 N5 2.257(2) .
Cd1 N5 2.257(2) 10_655
Cd1 N3 2.386(2) 6_554
Cd1 N3 2.386(2) 18_545
Cd1 N1 2.500(2) .
Cd1 N1 2.500(2) 10_655
S1 C11 1.628(3) .
N1 C2 1.341(3) .
N1 N2 1.360(3) .
N2 C4 1.352(3) .
N3 C7 1.341(3) .
N3 N4 1.359(3) .
N3 Cd1 2.385(2) 8_545
N4 C9 1.343(3) .
N5 C11 1.163(3) .
C2 C3 1.415(3) .
C2 C1 1.490(4) .
C3 C4 1.382(3) .
C3 C8 1.478(3) .
C4 C5 1.485(4) .
C9 C8 1.383(4) .
C9 C10 1.487(4) .
C8 C7 1.421(3) .
C7 C6 1.487(4) .
C12A Cl2A 1.748(8) .
C12A Cl1A 1.754(8) .
C12B Cl1B 1.762(8) .
C12C Cl1C 1.761(8) .

loop_
_geom_torsion_atom_site_label_1
_geom_torsion_atom_site_label_2
_geom_torsion_atom_site_label_3
_geom_torsion_atom_site_label_4
_geom_torsion
_geom_torsion_site_symmetry_1
N5 Cd1 N1 C2 -155.7(2) .
N5 Cd1 N1 C2 24.3(2) 10_655
N3 Cd1 N1 C2 120.4(2) 6_554
N3 Cd1 N1 C2 -59.6(2) 18_545
N5 Cd1 N1 N2 11.11(18) .
N5 Cd1 N1 N2 -168.89(18) 10_655
N3 Cd1 N1 N2 -72.75(18) 6_554
N3 Cd1 N1 N2 107.25(18) 18_545
C2 N1 N2 C4 -0.8(3) .
Cd1 N1 N2 C4 -170.81(16) .
C7 N3 N4 C9 -0.2(3) .
Cd1 N3 N4 C9 -171.60(16) 8_545
N3 Cd1 N5 C11 -144.4(6) 6_554
N3 Cd1 N5 C11 35.6(6) 18_545
N1 Cd1 N5 C11 117.1(6) .
N1 Cd1 N5 C11 -62.9(6) 10_655
N2 N1 C2 C3 0.8(3) .
Cd1 N1 C2 C3 169.30(17) .
N2 N1 C2 C1 -177.8(2) .
Cd1 N1 C2 C1 -9.3(4) .
N1 C2 C3 C4 -0.6(3) .
C1 C2 C3 C4 177.9(3) .
N1 C2 C3 C8 175.6(2) .
C1 C2 C3 C8 -6.0(4) .
N1 N2 C4 C3 0.5(3) .
N1 N2 C4 C5 -176.8(2) .
C2 C3 C4 N2 0.1(3) .
C8 C3 C4 N2 -176.1(2) .
C2 C3 C4 C5 177.0(3) .
C8 C3 C4 C5 0.8(5) .
N3 N4 C9 C8 0.8(3) .
N3 N4 C9 C10 -178.2(3) .
N4 C9 C8 C7 -1.0(3) .
C10 C9 C8 C7 177.9(3) .
N4 C9 C8 C3 177.8(2) .
C10 C9 C8 C3 -3.3(5) .
C4 C3 C8 C9 119.3(3) .
C2 C3 C8 C9 -56.0(4) .
C4 C3 C8 C7 -62.2(4) .
C2 C3 C8 C7 122.5(3) .
N4 N3 C7 C8 -0.4(3) .
Cd1 N3 C7 C8 167.71(18) 8_545
N4 N3 C7 C6 179.6(2) .
Cd1 N3 C7 C6 -12.3(4) 8_545
C9 C8 C7 N3 0.9(3) .
C3 C8 C7 N3 -177.8(2) .
C9 C8 C7 C6 -179.1(3) .
C3 C8 C7 C6 2.1(4) .
